data_4001101
loop_
_publ_author_name
'Nilsen, G. J.'
'R\/onnow, H. M.'
'L\"auchli, A. M.'
'Fabbiani, F. P. A.'
'Sanchez-Benitez, J.'
'Kamenev, K. V.'
'Harrison, A.'

_publ_section_title
;
 A New Realisation of theS= 1/2 Frustrated Chain Antiferromagnet
;
_journal_issue 1
_journal_name_full 'Chemistry of Materials'
_journal_page_first 8
_journal_paper_doi 10.1021/cm7023263
_journal_volume 20
_journal_year 2008
_chemical_formula_moiety 'H2 O9 S2 Ti, K'
_chemical_formula_sum 'H2 K O9 S2 Ti'
_chemical_formula_weight 297.14
_space_group_IT_number 11
_symmetry_cell_setting monoclinic
_symmetry_space_group_name_Hall '-P 2yb'
_symmetry_space_group_name_H-M 'P 1 21/m 1'
_atom_sites_solution_hydrogens difmap
_atom_sites_solution_primary direct
_audit_creation_date 04-11-23
_audit_creation_method CRYSTALS_ver_12.39
_cell_angle_alpha 90
_cell_angle_beta 101.742(2)
_cell_angle_gamma 90
_cell_formula_units_Z 2
_cell_length_a 7.6492(3)
_cell_length_b 5.2580(2)
_cell_length_c 9.0485(3)
_cell_measurement_reflns_used 2524
_cell_measurement_temperature 150
_cell_measurement_theta_max 29
_cell_measurement_theta_min 2
_cell_volume 356.31(2)
_computing_cell_refinement 'SAINT (Siemens ,1995)'
_computing_data_collection 'SMART (Siemens, 1993)'
_computing_data_reduction 'SAINT (Siemens ,1995)'
_computing_molecular_graphics 'CAMERON (Watkin et al 1996)'
_computing_publication_material 'CRYSTALS (Betteridge et al 2003)'
_computing_structure_refinement 'CRYSTALS (Betteridge et al 2003)'
_computing_structure_solution 'SIR92 (Altomare et al, 1994)'
_diffrn_ambient_temperature 150
_diffrn_measured_fraction_theta_full 0.998
_diffrn_measured_fraction_theta_max 0.931
_diffrn_measurement_device_type 'Bruker SMART'
_diffrn_measurement_method \w
_diffrn_radiation_monochromator graphite
_diffrn_radiation_type 'Mo K\a'
_diffrn_radiation_wavelength 0.71073
_diffrn_reflns_av_R_equivalents 0.034
_diffrn_reflns_limit_h_max 10
_diffrn_reflns_limit_h_min -10
_diffrn_reflns_limit_k_max 6
_diffrn_reflns_limit_k_min -6
_diffrn_reflns_limit_l_max 12
_diffrn_reflns_limit_l_min -12
_diffrn_reflns_number 3458
_diffrn_reflns_theta_full 27.047
_diffrn_reflns_theta_max 28.774
_diffrn_reflns_theta_min 2.299
_diffrn_standards_number 0
_exptl_absorpt_coefficient_mu 2.396
_exptl_absorpt_correction_T_max 0.89
_exptl_absorpt_correction_T_min 0.72
_exptl_absorpt_correction_type multi-scan
_exptl_absorpt_process_details 'SADABS Version 2004/1'
_exptl_crystal_colour blue
_exptl_crystal_density_diffrn 2.769
_exptl_crystal_description lath
_exptl_crystal_F_000 294
_exptl_crystal_recrystallization_method 'Hydrothermal synthesis'
_exptl_crystal_size_max 0.23
_exptl_crystal_size_mid 0.10
_exptl_crystal_size_min 0.05
_refine_diff_density_max 0.76
_refine_diff_density_min -0.73
_refine_ls_extinction_method None
_refine_ls_goodness_of_fit_ref 1.0474
_refine_ls_hydrogen_treatment refxyz
_refine_ls_matrix_type full
_refine_ls_number_parameters 77
_refine_ls_number_reflns 955
_refine_ls_number_restraints 2
_refine_ls_R_factor_all 0.0353
_refine_ls_R_factor_gt 0.0334
_refine_ls_shift/su_max 0.000218
_refine_ls_structure_factor_coef Fsqd
_refine_ls_weighting_details
;
 p=P(6)*max(Fo^2^,0) + (1-P(6))Fc^2^ 
 Method = SHELXL 97 (Sheldrick, 1997) 
 W = 1. / [Sigma^2^(F*)+(P(1)p)^2^+P(2)p+P(4)+P(5)Sin(theta) ] 
 P(i) are: 
 0.525E-01 0.231 0.00 0.00 0.00 0.333 
;
_refine_ls_weighting_scheme calc
_refine_ls_wR_factor_all 0.0978
_refine_ls_wR_factor_gt 0.0947
_refine_ls_wR_factor_ref 0.0978
_reflns_limit_h_max 9
_reflns_limit_h_min -10
_reflns_limit_k_max 6
_reflns_limit_k_min 0
_reflns_limit_l_max 12
_reflns_limit_l_min 0
_reflns_number_gt 890
_reflns_number_total 957
_reflns_threshold_expression I>2.00u(I)
_cod_data_source_file cm7023263-file001.cif
_cod_data_source_block CRYSTALS_cif
_cod_depositor_comments
;
The following automatic conversions were performed:

'_symmetry_cell_setting' value 'Monoclinic' changed to 'monoclinic'
according to /home/saulius/struct/CIF-dictionaries/cif_core.dic
dictionary named 'cif_core.dic' version 2.4.1 from 2010-06-29.

Automatic conversion script
Id: cif_fix_values 1715 2011-07-08 13:25:40Z adriana 
;
_cod_original_sg_symbol_H-M 'P 1 21/m 1 '
_cod_original_formula_sum 'H2 K1 O9 S2 Ti1'
_cod_database_code 4001101

loop_
_symmetry_equiv_pos_as_xyz
x,y,z
-x,-y,-z
-x,y+1/2,-z
x,-y+1/2,z

loop_
_atom_site_label
_atom_site_type_symbol
_atom_site_fract_x
_atom_site_fract_y
_atom_site_fract_z
_atom_site_U_iso_or_equiv
_atom_site_occupancy
_atom_site_adp_type
_atom_site_refinement_flags_posn
_atom_site_refinement_flags_adp
S1 S -0.33585(10) -0.7500 0.14439(8) 0.0076 1.0000 Uani S T
S2 S 0.16492(9) -0.7500 0.38504(8) 0.0069 1.0000 Uani S T
O1 O -0.2736(2) -0.5214(3) 0.24174(17) 0.0101 1.0000 Uani . .
O2 O -0.5292(3) -0.7500 0.1092(3) 0.0135 1.0000 Uani S T
O3 O -0.2525(3) -0.7500 0.0138(3) 0.0118 1.0000 Uani S T
O4 O 0.1105(2) -0.5217(3) 0.28805(16) 0.0095 1.0000 Uani . .
O5 O 0.0631(3) -0.7500 0.5065(3) 0.0094 1.0000 Uani S T
O6 O 0.3561(3) -0.7500 0.4377(3) 0.0128 1.0000 Uani S T
K1 K 0.57227(8) -0.7500 0.71791(8) 0.0125 1.0000 Uani S T
Ti1 Ti -0.08646(7) -0.2500 0.26611(6) 0.0068 1.0000 Uani S T
O7 O -0.0875(3) -0.2500 0.0401(3) 0.0114 1.0000 Uani DS T
H72 H 0.005(5) -0.2500 -0.003(5) 0.0180 1.0000 Uiso DS .
H71 H -0.164(5) -0.2500 -0.046(4) 0.0180 1.0000 Uiso DS .

loop_
_atom_site_aniso_label
_atom_site_aniso_U_11
_atom_site_aniso_U_22
_atom_site_aniso_U_33
_atom_site_aniso_U_23
_atom_site_aniso_U_13
_atom_site_aniso_U_12
S1 0.0066(4) 0.0078(4) 0.0083(4) 0.0000 0.0010(3) 0.0000
S2 0.0068(4) 0.0069(4) 0.0071(4) 0.0000 0.0014(3) 0.0000
O1 0.0106(7) 0.0085(8) 0.0112(7) -0.0026(6) 0.0020(6) -0.0022(6)
O2 0.0069(11) 0.0161(13) 0.0163(12) 0.0000 -0.0002(9) 0.0000
O3 0.0129(11) 0.0140(13) 0.0090(11) 0.0000 0.0036(8) 0.0000
O4 0.0101(7) 0.0096(8) 0.0095(7) 0.0032(6) 0.0040(5) 0.0022(6)
O5 0.0105(10) 0.0104(11) 0.0077(10) 0.0000 0.0031(8) 0.0000
O6 0.0069(10) 0.0174(14) 0.0134(12) 0.0000 0.0001(8) 0.0000
K1 0.0079(3) 0.0155(4) 0.0140(4) 0.0000 0.0017(2) 0.0000
Ti1 0.0073(3) 0.0066(3) 0.0064(3) 0.0000 0.0013(2) 0.0000
O7 0.0141(11) 0.0124(12) 0.0081(10) 0.0000 0.0028(8) 0.0000

loop_
_atom_type_symbol
_atom_type_scat_dispersion_real
_atom_type_scat_dispersion_imag
_atom_type_scat_Cromer_Mann_a1
_atom_type_scat_Cromer_Mann_b1
_atom_type_scat_Cromer_Mann_a2
_atom_type_scat_Cromer_Mann_b2
_atom_type_scat_Cromer_Mann_a3
_atom_type_scat_Cromer_Mann_b3
_atom_type_scat_Cromer_Mann_a4
_atom_type_scat_Cromer_Mann_b4
_atom_type_scat_Cromer_Mann_c
_atom_type_scat_source
O 0.0106 0.0060 3.0485 13.2771 2.2868 5.7011 1.5463 0.3239 0.8670 32.9089 0.2508 'International Tables Vol C 4.2.6.8 and 6.1.1.4'
S 0.1246 0.1234 6.9053 1.4679 5.2034 22.2151 1.4379 0.2536 1.5863 56.1720 0.8669 'International Tables Vol C 4.2.6.8 and 6.1.1.4'
K 0.2009 0.2494 8.2186 12.7949 7.4398 0.7748 1.0519 213.1870 0.8659 41.6841 1.4228 'International Tables Vol C 4.2.6.8 and 6.1.1.4'
Ti 0.2776 0.4457 9.7595 7.8508 7.3558 0.5000 1.6991 35.6338 1.9021 116.1050 1.2807 'International Tables Vol C 4.2.6.8 and 6.1.1.4'
H 0.0000 0.0000 0.4930 10.5109 0.3229 26.1257 0.1402 3.1424 0.0408 57.7998 0.0030 'International Tables Vol C 4.2.6.8 and 6.1.1.4'

loop_
_geom_angle_atom_site_label_1
_geom_angle_site_symmetry_1
_geom_angle_atom_site_label_2
_geom_angle_atom_site_label_3
_geom_angle_site_symmetry_3
_geom_angle
_geom_angle_publ_flag
O1 4_535 S1 O1 . 105.61(13) yes
O1 4_535 S1 O2 . 108.37(9) yes
O1 . S1 O2 . 108.37(9) yes
O1 4_535 S1 O3 . 109.66(8) yes
O1 . S1 O3 . 109.66(8) yes
O2 . S1 O3 . 114.78(14) yes
O4 4_535 S2 O4 . 106.78(13) yes
O4 4_535 S2 O5 . 108.18(8) yes
O4 . S2 O5 . 108.18(8) yes
O4 4_535 S2 O6 . 109.64(8) yes
O4 . S2 O6 . 109.64(8) yes
O5 . S2 O6 . 114.14(14) yes
S1 . O1 Ti1 . 139.99(10) yes
S2 . O4 Ti1 . 136.51(9) yes
Ti1 2_546 O5 S2 . 143.80(15) yes
O4 . Ti1 O4 4_545 88.03(9) yes
O4 . Ti1 O5 2_546 89.45(6) yes
O4 4_545 Ti1 O5 2_546 89.45(6) yes
O4 . Ti1 O1 4_545 178.27(6) yes
O4 4_545 Ti1 O1 4_545 90.49(7) yes
O5 2_546 Ti1 O1 4_545 91.45(6) yes
O4 . Ti1 O1 . 90.49(7) yes
O4 4_545 Ti1 O1 . 178.27(6) yes
O5 2_546 Ti1 O1 . 91.45(6) yes
O1 4_545 Ti1 O1 . 90.97(9) yes
O4 . Ti1 O7 . 87.15(6) yes
O4 4_545 Ti1 O7 . 87.15(6) yes
O5 2_546 Ti1 O7 . 175.27(9) yes
O1 4_545 Ti1 O7 . 91.87(7) yes
O1 . Ti1 O7 . 91.87(7) yes
Ti1 . O7 H72 . 128(3) no
Ti1 . O7 H71 . 140(3) no
H72 . O7 H71 . 93(4) no

loop_
_geom_bond_atom_site_label_1
_geom_bond_atom_site_label_2
_geom_bond_site_symmetry_2
_geom_bond_distance
_geom_bond_publ_flag
S1 O1 4_535 1.5088(17) yes
S1 O1 . 1.5088(17) yes
S1 O2 . 1.448(2) yes
S1 O3 . 1.452(2) yes
S2 O4 4_535 1.4951(16) yes
S2 O4 . 1.4951(16) yes
S2 O5 . 1.470(2) yes
S2 O6 . 1.443(2) yes
O1 Ti1 . 2.0015(16) yes
O4 Ti1 . 2.0564(16) yes
O5 Ti1 2_546 2.029(2) yes
Ti1 O7 . 2.043(2) yes
O7 H72 . 0.87(3) no
O7 H71 . 0.87(3) no
